data_2214106
loop_
_publ_author_name
'Tai, Xi-Shi'
'Yin, Jie'
'Hao, Ming-Yang'

_publ_section_title Diaquabis[4-methyl-2-(4-methylphenylsulfonamido)pentanoato-\k<i>O</i>]calcium(II)
_journal_coeditor_code BV2062
_journal_issue 7
_journal_name_full 'Acta Crystallographica Section E'
_journal_page_first m1935
_journal_page_last m1935
_journal_paper_doi 10.1107/S1600536807029327
_journal_volume 63
_journal_year 2007
_chemical_formula_iupac '[Ca (C13 H18 N O4 S)2 (H2 O)2]'
_chemical_formula_moiety 'C26 H40 Ca N2 O10 S2'
_chemical_formula_sum 'C26 H40 Ca N2 O10 S2'
_chemical_formula_weight 644.80
_chemical_name_systematic
;
Diaquabis[4-methyl-2-(4-methylphenylsulfonamido)pentanoato-\kO]calcium(II)
;
_space_group_IT_number 19
_symmetry_cell_setting orthorhombic
_symmetry_space_group_name_Hall 'P 2ac 2ab'
_symmetry_space_group_name_H-M 'P 21 21 21'
_atom_sites_solution_hydrogens geom
_atom_sites_solution_primary direct
_atom_sites_solution_secondary difmap
_audit_creation_method SHELXL-97
_cell_angle_alpha 90.00
_cell_angle_beta 90.00
_cell_angle_gamma 90.00
_cell_formula_units_Z 4
_cell_length_a 5.1575(11)
_cell_length_b 17.430(2)
_cell_length_c 35.147(4)
_cell_measurement_reflns_used 4003
_cell_measurement_temperature 298(2)
_cell_measurement_theta_max 23.337
_cell_measurement_theta_min 2.318
_cell_volume 3159.5(8)
_computing_cell_refinement SMART
_computing_data_collection 'SMART (Bruker, 1997)'
_computing_data_reduction 'SAINT (Bruker, 1997)'
_computing_molecular_graphics 'SHELXTL (Bruker, 1997)'
_computing_publication_material SHELXTL
_computing_structure_refinement 'SHELXL97 (Sheldrick, 1997)'
_computing_structure_solution 'SHELXS97 (Sheldrick, 1997)'
_diffrn_ambient_temperature 298(2)
_diffrn_measured_fraction_theta_full 0.998
_diffrn_measured_fraction_theta_max 0.998
_diffrn_measurement_device_type 'Bruker CCD area-detector'
_diffrn_measurement_method '\f and \w'
_diffrn_radiation_monochromator graphite
_diffrn_radiation_source 'fine-focus sealed tube'
_diffrn_radiation_type MoK\a
_diffrn_radiation_wavelength 0.71073
_diffrn_reflns_av_R_equivalents 0.0481
_diffrn_reflns_av_sigmaI/netI 0.0645
_diffrn_reflns_limit_h_max 6
_diffrn_reflns_limit_h_min -6
_diffrn_reflns_limit_k_max 14
_diffrn_reflns_limit_k_min -20
_diffrn_reflns_limit_l_max 41
_diffrn_reflns_limit_l_min -39
_diffrn_reflns_number 14074
_diffrn_reflns_theta_full 25.01
_diffrn_reflns_theta_max 25.01
_diffrn_reflns_theta_min 1.30
_exptl_absorpt_coefficient_mu 0.385
_exptl_absorpt_correction_T_max 0.8675
_exptl_absorpt_correction_T_min 0.8075
_exptl_absorpt_correction_type multi-scan
_exptl_absorpt_process_details '(SADABS; Bruker, 1997)'
_exptl_crystal_colour block
_exptl_crystal_density_diffrn 1.356
_exptl_crystal_density_method 'not measured'
_exptl_crystal_description colourless
_exptl_crystal_F_000 1368
_exptl_crystal_size_max 0.58
_exptl_crystal_size_mid 0.40
_exptl_crystal_size_min 0.38
_refine_diff_density_max 0.264
_refine_diff_density_min -0.283
_refine_ls_abs_structure_details 'Flack (1983)'
_refine_ls_abs_structure_Flack 0.04(5)
_refine_ls_extinction_method none
_refine_ls_goodness_of_fit_ref 1.021
_refine_ls_hydrogen_treatment constr
_refine_ls_matrix_type full
_refine_ls_number_parameters 370
_refine_ls_number_reflns 5549
_refine_ls_number_restraints 90
_refine_ls_restrained_S_all 1.047
_refine_ls_R_factor_all 0.0658
_refine_ls_R_factor_gt 0.0510
_refine_ls_shift/su_max 0.000
_refine_ls_shift/su_mean 0.000
_refine_ls_structure_factor_coef Fsqd
_refine_ls_weighting_details 'calc w=1/[\s^2^(Fo^2^)+(0.0424P)^2^+1.9751P] where P=(Fo^2^+2Fc^2^)/3'
_refine_ls_weighting_scheme calc
_refine_ls_wR_factor_gt 0.1053
_refine_ls_wR_factor_ref 0.1117
_reflns_number_gt 4532
_reflns_number_total 5549
_reflns_threshold_expression I>2\s(I)
_cod_data_source_file bv2062.cif
_cod_data_source_block I
_cod_depositor_comments
;
The following automatic conversions were performed:
'_symmetry_cell_setting' value 'Orthorhombic' changed to 'orthorhombic'
according to '/home/saulius/struct/CIF-dictionaries/cif_core.dic'
dictionary named 'cif_core.dic' version 2.4.1 from 2010-06-29.

Automatic conversion script
Id: cif_fix_enum 1527 2010-12-29 10:47:43Z saulius 

The following automatic conversions were performed:

'_symmetry_cell_setting' value 'Orthorhombic' changed to
'orthorhombic' according to
/home/saulius/struct/CIF-dictionaries/cif_core.dic dictionary named
'cif_core.dic' version 2.4.1 from 2010-06-29.

Automatic conversion script
Id: cif_fix_values 1715 2011-07-08 13:25:40Z adriana 
;
_cod_database_code 2214106
_cod_database_fobs_code 2214106

loop_
_symmetry_equiv_pos_as_xyz
'x, y, z'
'-x+1/2, -y, z+1/2'
'-x, y+1/2, -z+1/2'
'x+1/2, -y+1/2, -z'

loop_
_atom_site_type_symbol
_atom_site_label
_atom_site_fract_x
_atom_site_fract_y
_atom_site_fract_z
_atom_site_U_iso_or_equiv
_atom_site_adp_type
_atom_site_calc_flag
_atom_site_refinement_flags
_atom_site_occupancy
Ca Ca1 0.85026(15) 0.64157(4) 0.06135(2) 0.02487(19) Uani d . 1
N N1 1.6802(6) 0.46340(18) 0.13168(10) 0.0321(8) Uani d . 1
H H1 1.7678 0.4925 0.1149 0.039 Uiso d R 1
N N2 0.0086(6) 0.84341(17) 0.11043(9) 0.0298(8) Uani d . 1
H H2 -0.0864 0.8062 0.0994 0.036 Uiso d R 1
O O1 1.0994(5) 0.56081(16) 0.09914(8) 0.0379(8) Uani d . 1
O O2 1.5023(6) 0.56391(15) 0.07629(8) 0.0369(7) Uani d . 1
O O3 1.9911(6) 0.36387(18) 0.11820(10) 0.0559(9) Uani d . 1
O O4 1.5574(6) 0.32834(17) 0.14181(10) 0.0549(10) Uani d . 1
O O5 0.5959(5) 0.73580(15) 0.09304(8) 0.0341(7) Uani d . 1
O O6 0.2036(5) 0.72545(15) 0.06731(8) 0.0369(7) Uani d . 1
O O7 0.1982(6) 0.91204(16) 0.05345(7) 0.0386(7) Uani d . 1
O O8 -0.2625(5) 0.92264(17) 0.06999(8) 0.0451(8) Uani d . 1
O O9 0.6424(8) 0.69671(18) 0.00867(8) 0.0613(10) Uani d . 1
H H9A 0.4981 0.7103 0.0182 0.074 Uiso d R 1
H H9B 0.6140 0.6662 -0.0097 0.074 Uiso d R 1
O O10 1.0908(6) 0.57833(18) 0.01260(9) 0.0545(9) Uani d . 1
H H10A 1.0654 0.5833 -0.0112 0.065 Uiso d R 1
H H10B 1.2449 0.5779 0.0211 0.065 Uiso d R 1
S S1 1.7171(2) 0.37528(6) 0.11838(4) 0.0408(3) Uani d . 1
S S2 0.0025(2) 0.91630(6) 0.08220(3) 0.0324(3) Uani d . 1
C C1 1.3381(8) 0.5440(2) 0.10069(11) 0.0292(9) Uani d . 1
C C2 1.4202(8) 0.4970(2) 0.13530(11) 0.0312(10) Uani d . 1
H H2A 1.2950 0.4553 0.1389 0.037 Uiso calc R 1
C C3 1.4144(10) 0.5481(3) 0.17045(13) 0.0488(13) Uani d U 1
H H3A 1.5502 0.5863 0.1681 0.059 Uiso calc R 1
H H3B 1.2499 0.5751 0.1710 0.059 Uiso calc R 1
C C4 1.4492(10) 0.5064(3) 0.20805(13) 0.0532(13) Uani d U 1
H H4 1.6039 0.4740 0.2058 0.064 Uiso calc R 1
C C5 1.2227(13) 0.4545(5) 0.21638(18) 0.106(2) Uani d U 1
H H5A 1.0701 0.4849 0.2205 0.159 Uiso calc R 1
H H5B 1.2586 0.4248 0.2388 0.159 Uiso calc R 1
H H5C 1.1949 0.4207 0.1952 0.159 Uiso calc R 1
C C6 1.4963(17) 0.5625(4) 0.24014(17) 0.100(2) Uani d U 1
H H6A 1.3482 0.5954 0.2429 0.150 Uiso calc R 1
H H6B 1.6467 0.5929 0.2345 0.150 Uiso calc R 1
H H6C 1.5237 0.5348 0.2634 0.150 Uiso calc R 1
C C7 1.6044(9) 0.3669(2) 0.07123(13) 0.0397(11) Uani d . 1
C C8 1.3987(9) 0.3197(2) 0.06278(15) 0.0471(12) Uani d . 1
H H8 1.3225 0.2899 0.0817 0.057 Uiso calc R 1
C C9 1.3070(11) 0.3169(3) 0.02595(15) 0.0544(14) Uani d . 1
H H9 1.1670 0.2852 0.0205 0.065 Uiso calc R 1
C C10 1.4153(9) 0.3596(3) -0.00300(14) 0.0487(12) Uani d . 1
C C11 1.6259(11) 0.4066(3) 0.00626(15) 0.0527(13) Uani d . 1
H H11 1.7040 0.4360 -0.0126 0.063 Uiso calc R 1
C C12 1.7187(9) 0.4097(2) 0.04283(14) 0.0459(12) Uani d . 1
H H12 1.8597 0.4409 0.0485 0.055 Uiso calc R 1
C C13 1.3128(12) 0.3565(3) -0.04291(15) 0.0747(17) Uani d . 1
H H13A 1.1532 0.3282 -0.0433 0.112 Uiso calc R 1
H H13B 1.4372 0.3316 -0.0591 0.112 Uiso calc R 1
H H13C 1.2823 0.4077 -0.0519 0.112 Uiso calc R 1
C C14 0.3589(8) 0.7525(2) 0.09079(11) 0.0287(9) Uani d . 1
C C15 0.2574(8) 0.8097(2) 0.12076(11) 0.0311(10) Uani d U 1
H H15 0.3851 0.8507 0.1241 0.037 Uiso calc R 1
C C16 0.2253(10) 0.7668(3) 0.15842(13) 0.0485(12) Uani d U 1
H H16A 0.0999 0.7259 0.1547 0.058 Uiso calc R 1
H H16B 0.3896 0.7430 0.1648 0.058 Uiso calc R 1
C C17 0.1382(12) 0.8154(3) 0.19202(13) 0.0525(12) Uani d U 1
H H17 -0.0259 0.8400 0.1850 0.063 Uiso calc R 1
C C18 0.3295(13) 0.8783(4) 0.20161(17) 0.090(2) Uani d U 1
H H18A 0.3598 0.9093 0.1795 0.135 Uiso calc R 1
H H18B 0.4898 0.8558 0.2098 0.135 Uiso calc R 1
H H18C 0.2601 0.9097 0.2216 0.135 Uiso calc R 1
C C19 0.0868(19) 0.7650(4) 0.22628(16) 0.110(3) Uani d U 1
H H19A 0.2438 0.7392 0.2335 0.166 Uiso calc R 1
H H19B -0.0435 0.7277 0.2200 0.166 Uiso calc R 1
H H19C 0.0275 0.7961 0.2471 0.166 Uiso calc R 1
C C20 0.0724(8) 0.9945(2) 0.11172(12) 0.0324(10) Uani d . 1
C C21 0.2778(9) 1.0421(2) 0.10399(13) 0.0413(11) Uani d . 1
H H21 0.3907 1.0310 0.0841 0.050 Uiso calc R 1
C C22 0.3151(11) 1.1071(2) 0.12623(13) 0.0494(13) Uani d . 1
H H22 0.4537 1.1395 0.1210 0.059 Uiso calc R 1
C C23 0.1494(11) 1.1245(2) 0.15617(13) 0.0506(13) Uani d . 1
C C24 -0.0499(11) 1.0745(3) 0.16340(14) 0.0567(15) Uani d . 1
H H24 -0.1618 1.0846 0.1835 0.068 Uiso calc R 1
C C25 -0.0886(10) 1.0103(3) 0.14186(13) 0.0492(13) Uani d . 1
H H25 -0.2244 0.9772 0.1476 0.059 Uiso calc R 1
C C26 0.1876(14) 1.1967(3) 0.17961(16) 0.081(2) Uani d . 1
H H26A 0.1332 1.2405 0.1651 0.121 Uiso calc R 1
H H26B 0.3675 1.2019 0.1861 0.121 Uiso calc R 1
H H26C 0.0862 1.1933 0.2025 0.121 Uiso calc R 1

loop_
_atom_site_aniso_label
_atom_site_aniso_U_11
_atom_site_aniso_U_22
_atom_site_aniso_U_33
_atom_site_aniso_U_12
_atom_site_aniso_U_13
_atom_site_aniso_U_23
Ca1 0.0183(4) 0.0281(4) 0.0282(4) -0.0003(4) -0.0001(4) 0.0012(3)
N1 0.0190(19) 0.0360(18) 0.041(2) 0.0032(16) -0.0011(17) 0.0109(15)
N2 0.0227(18) 0.0241(17) 0.043(2) 0.0018(15) -0.0004(18) -0.0088(14)
O1 0.0176(16) 0.0478(18) 0.0483(19) 0.0029(14) -0.0024(13) 0.0210(14)
O2 0.0287(16) 0.0385(17) 0.0434(17) -0.0011(14) 0.0052(15) 0.0130(13)
O3 0.0298(17) 0.0490(19) 0.089(3) 0.0144(17) -0.0061(19) 0.0041(19)
O4 0.049(2) 0.0426(18) 0.073(2) -0.0043(16) -0.0045(19) 0.0275(17)
O5 0.0152(16) 0.0380(16) 0.0493(18) 0.0023(13) -0.0013(13) -0.0079(13)
O6 0.0211(16) 0.0387(16) 0.0509(19) 0.0002(13) -0.0084(14) -0.0155(14)
O7 0.0358(18) 0.0503(17) 0.0296(15) -0.0021(15) 0.0089(14) -0.0053(13)
O8 0.0283(17) 0.0517(18) 0.055(2) 0.0098(15) -0.0129(15) -0.0051(16)
O9 0.076(3) 0.075(2) 0.0337(18) 0.022(2) -0.0120(19) 0.0049(16)
O10 0.044(2) 0.077(2) 0.0420(18) 0.0081(19) 0.0030(16) -0.0154(17)
S1 0.0280(6) 0.0339(6) 0.0606(8) 0.0043(5) -0.0029(6) 0.0105(5)
S2 0.0246(5) 0.0365(6) 0.0362(6) 0.0038(5) -0.0019(5) -0.0051(5)
C1 0.023(2) 0.027(2) 0.037(2) -0.003(2) -0.003(2) 0.0047(17)
C2 0.022(2) 0.037(2) 0.035(2) 0.0023(19) 0.0007(19) 0.0125(19)
C3 0.045(3) 0.054(3) 0.048(3) 0.017(2) -0.002(2) 0.006(2)
C4 0.045(3) 0.073(3) 0.041(3) 0.013(3) -0.004(2) 0.008(2)
C5 0.077(5) 0.171(6) 0.070(4) -0.023(5) -0.002(4) 0.050(4)
C6 0.130(6) 0.111(5) 0.059(4) 0.029(5) -0.010(4) -0.013(4)
C7 0.033(2) 0.030(2) 0.056(3) 0.004(2) 0.005(2) 0.003(2)
C8 0.044(3) 0.040(3) 0.058(3) 0.001(2) 0.010(3) 0.002(2)
C9 0.047(4) 0.044(3) 0.073(4) -0.008(3) 0.000(3) -0.007(3)
C10 0.045(3) 0.044(3) 0.058(3) 0.003(3) -0.007(3) -0.002(3)
C11 0.052(3) 0.045(3) 0.061(3) -0.003(3) 0.008(3) 0.009(2)
C12 0.037(3) 0.036(2) 0.065(3) -0.007(2) -0.002(3) 0.006(2)
C13 0.079(5) 0.075(4) 0.069(4) -0.007(4) -0.010(3) -0.004(3)
C14 0.021(2) 0.026(2) 0.039(2) -0.0007(19) 0.002(2) 0.0000(18)
C15 0.030(2) 0.029(2) 0.034(2) 0.0027(18) -0.002(2) -0.0069(18)
C16 0.051(3) 0.047(3) 0.047(3) 0.012(2) 0.006(2) 0.004(2)
C17 0.058(3) 0.058(3) 0.041(3) 0.010(3) 0.011(3) 0.002(2)
C18 0.096(5) 0.104(4) 0.070(4) 0.007(4) -0.001(4) -0.037(3)
C19 0.170(7) 0.101(5) 0.060(4) 0.024(5) 0.042(4) 0.023(3)
C20 0.026(2) 0.032(2) 0.039(2) 0.0051(19) -0.002(2) 0.0017(19)
C21 0.039(3) 0.040(2) 0.044(3) -0.004(2) 0.007(2) -0.001(2)
C22 0.057(3) 0.041(3) 0.050(3) -0.015(3) -0.001(3) 0.001(2)
C23 0.066(4) 0.034(2) 0.052(3) -0.008(3) 0.005(3) -0.002(2)
C24 0.069(4) 0.052(3) 0.049(3) -0.010(3) 0.022(3) -0.013(3)
C25 0.051(3) 0.043(3) 0.054(3) -0.010(2) 0.023(3) -0.005(2)
C26 0.125(6) 0.045(3) 0.072(4) -0.007(4) 0.012(4) -0.016(3)

loop_
_atom_type_symbol
_atom_type_description
_atom_type_scat_dispersion_real
_atom_type_scat_dispersion_imag
_atom_type_scat_source
C C 0.0033 0.0016 'International Tables Vol C Tables 4.2.6.8 and 6.1.1.4'
H H 0.0000 0.0000 'International Tables Vol C Tables 4.2.6.8 and 6.1.1.4'
N N 0.0061 0.0033 'International Tables Vol C Tables 4.2.6.8 and 6.1.1.4'
O O 0.0106 0.0060 'International Tables Vol C Tables 4.2.6.8 and 6.1.1.4'
Ca Ca 0.2262 0.3064 'International Tables Vol C Tables 4.2.6.8 and 6.1.1.4'
S S 0.1246 0.1234 'International Tables Vol C Tables 4.2.6.8 and 6.1.1.4'

loop_
_geom_angle_atom_site_label_1
_geom_angle_atom_site_label_2
_geom_angle_atom_site_label_3
_geom_angle_site_symmetry_1
_geom_angle_site_symmetry_3
_geom_angle
O2 Ca1 O1 1_455 . 86.82(10)
O2 Ca1 O9 1_455 . 93.70(12)
O1 Ca1 O9 . . 162.26(12)
O2 Ca1 O6 1_455 1_655 161.64(11)
O1 Ca1 O6 . 1_655 84.08(10)
O9 Ca1 O6 . 1_655 99.80(12)
O2 Ca1 O5 1_455 . 82.51(10)
O1 Ca1 O5 . . 117.11(11)
O9 Ca1 O5 . . 80.48(11)
O6 Ca1 O5 1_655 . 87.49(9)
O2 Ca1 O10 1_455 . 107.26(11)
O1 Ca1 O10 . . 80.97(11)
O9 Ca1 O10 . . 81.95(12)
O6 Ca1 O10 1_655 . 87.03(11)
O5 Ca1 O10 . . 160.42(11)
O2 Ca1 H9A 1_455 . 82.1
O1 Ca1 H9A . . 168.4
O9 Ca1 H9A . . 18.3
O6 Ca1 H9A 1_655 . 107.6
O5 Ca1 H9A . . 65.0
O10 Ca1 H9A . . 98.9
O2 Ca1 H10B 1_455 . 117.5
O1 Ca1 H10B . . 68.6
O9 Ca1 H10B . . 95.7
O6 Ca1 H10B 1_655 . 73.7
O5 Ca1 H10B . . 159.9
O10 Ca1 H10B . . 17.7
H9A Ca1 H10B . . 113.6
C2 N1 S1 . . 120.7(3)
C2 N1 H1 . . 106.9
S1 N1 H1 . . 106.7
C15 N2 S2 . . 119.2(3)
C15 N2 H2 . . 107.2
S2 N2 H2 . . 107.1
C1 O1 Ca1 . . 134.6(3)
C1 O2 Ca1 . 1_655 147.5(3)
C14 O5 Ca1 . . 131.7(3)
C14 O6 Ca1 . 1_455 142.8(3)
Ca1 O9 H9A . . 101.7
Ca1 O9 H9B . . 115.1
H9A O9 H9B . . 108.9
Ca1 O10 H10A . . 125.3
Ca1 O10 H10B . . 103.7
H10A O10 H10B . . 119.5
O4 S1 O3 . . 119.7(2)
O4 S1 N1 . . 108.1(2)
O3 S1 N1 . . 104.49(19)
O4 S1 C7 . . 107.8(2)
O3 S1 C7 . . 108.1(2)
N1 S1 C7 . . 108.15(18)
O7 S2 O8 . . 117.66(18)
O7 S2 N2 . . 112.35(18)
O8 S2 N2 . . 105.22(19)
O7 S2 C20 . . 108.30(19)
O8 S2 C20 . . 108.24(19)
N2 S2 C20 . . 104.17(18)
O2 C1 O1 . . 124.2(4)
O2 C1 C2 . . 120.4(4)
O1 C1 C2 . . 115.3(4)
N1 C2 C3 . . 108.7(3)
N1 C2 C1 . . 113.5(3)
C3 C2 C1 . . 109.1(3)
N1 C2 H2A . . 108.5
C3 C2 H2A . . 108.5
C1 C2 H2A . . 108.5
C4 C3 C2 . . 115.0(4)
C4 C3 H3A . . 108.5
C2 C3 H3A . . 108.5
C4 C3 H3B . . 108.5
C2 C3 H3B . . 108.5
H3A C3 H3B . . 107.5
C5 C4 C6 . . 111.6(5)
C5 C4 C3 . . 111.4(4)
C6 C4 C3 . . 111.0(5)
C5 C4 H4 . . 107.6
C6 C4 H4 . . 107.6
C3 C4 H4 . . 107.6
C4 C5 H5A . . 109.5
C4 C5 H5B . . 109.5
H5A C5 H5B . . 109.5
C4 C5 H5C . . 109.5
H5A C5 H5C . . 109.5
H5B C5 H5C . . 109.5
C4 C6 H6A . . 109.5
C4 C6 H6B . . 109.5
H6A C6 H6B . . 109.5
C4 C6 H6C . . 109.5
H6A C6 H6C . . 109.5
H6B C6 H6C . . 109.5
C8 C7 C12 . . 119.8(4)
C8 C7 S1 . . 120.5(4)
C12 C7 S1 . . 119.7(4)
C7 C8 C9 . . 119.2(5)
C7 C8 H8 . . 120.4
C9 C8 H8 . . 120.4
C10 C9 C8 . . 122.4(5)
C10 C9 H9 . . 118.8
C8 C9 H9 . . 118.8
C9 C10 C11 . . 117.3(5)
C9 C10 C13 . . 121.9(5)
C11 C10 C13 . . 120.8(5)
C12 C11 C10 . . 120.8(5)
C12 C11 H11 . . 119.6
C10 C11 H11 . . 119.6
C11 C12 C7 . . 120.5(4)
C11 C12 H12 . . 119.7
C7 C12 H12 . . 119.7
C10 C13 H13A . . 109.5
C10 C13 H13B . . 109.5
H13A C13 H13B . . 109.5
C10 C13 H13C . . 109.5
H13A C13 H13C . . 109.5
H13B C13 H13C . . 109.5
O6 C14 O5 . . 125.4(4)
O6 C14 C15 . . 118.7(4)
O5 C14 C15 . . 115.8(4)
N2 C15 C16 . . 108.5(3)
N2 C15 C14 . . 112.9(3)
C16 C15 C14 . . 108.2(3)
N2 C15 H15 . . 109.1
C16 C15 H15 . . 109.1
C14 C15 H15 . . 109.1
C17 C16 C15 . . 115.6(4)
C17 C16 H16A . . 108.4
C15 C16 H16A . . 108.4
C17 C16 H16B . . 108.4
C15 C16 H16B . . 108.4
H16A C16 H16B . . 107.5
C18 C17 C19 . . 110.9(5)
C18 C17 C16 . . 112.6(4)
C19 C17 C16 . . 110.2(4)
C18 C17 H17 . . 107.6
C19 C17 H17 . . 107.6
C16 C17 H17 . . 107.6
C17 C18 H18A . . 109.5
C17 C18 H18B . . 109.5
H18A C18 H18B . . 109.5
C17 C18 H18C . . 109.5
H18A C18 H18C . . 109.5
H18B C18 H18C . . 109.5
C17 C19 H19A . . 109.5
C17 C19 H19B . . 109.5
H19A C19 H19B . . 109.5
C17 C19 H19C . . 109.5
H19A C19 H19C . . 109.5
H19B C19 H19C . . 109.5
C21 C20 C25 . . 119.8(4)
C21 C20 S2 . . 120.8(3)
C25 C20 S2 . . 119.3(3)
C20 C21 C22 . . 119.2(4)
C20 C21 H21 . . 120.4
C22 C21 H21 . . 120.4
C21 C22 C23 . . 121.3(5)
C21 C22 H22 . . 119.3
C23 C22 H22 . . 119.3
C24 C23 C22 . . 117.5(4)
C24 C23 C26 . . 121.6(5)
C22 C23 C26 . . 120.9(5)
C25 C24 C23 . . 121.8(5)
C25 C24 H24 . . 119.1
C23 C24 H24 . . 119.1
C24 C25 C20 . . 120.2(4)
C24 C25 H25 . . 119.9
C20 C25 H25 . . 119.9
C23 C26 H26A . . 109.5
C23 C26 H26B . . 109.5
H26A C26 H26B . . 109.5
C23 C26 H26C . . 109.5
H26A C26 H26C . . 109.5
H26B C26 H26C . . 109.5

loop_
_geom_bond_atom_site_label_1
_geom_bond_atom_site_label_2
_geom_bond_site_symmetry_2
_geom_bond_distance
Ca1 O2 1_455 2.308(3)
Ca1 O1 . 2.323(3)
Ca1 O9 . 2.345(3)
Ca1 O6 1_655 2.346(3)
Ca1 O5 . 2.379(3)
Ca1 O10 . 2.385(3)
Ca1 H9A . 2.6516
Ca1 H10B . 2.7147
N1 C2 . 1.469(5)
N1 S1 . 1.617(3)
N1 H1 . 0.9000
N2 C15 . 1.458(5)
N2 S2 . 1.612(3)
N2 H2 . 0.9000
O1 C1 . 1.267(5)
O2 C1 . 1.254(5)
O2 Ca1 1_655 2.308(3)
O3 S1 . 1.427(3)
O4 S1 . 1.423(3)
O5 C14 . 1.259(5)
O6 C14 . 1.243(5)
O6 Ca1 1_455 2.346(3)
O7 S2 . 1.430(3)
O8 S2 . 1.437(3)
O9 H9A . 0.8500
O9 H9B . 0.8499
O10 H10A . 0.8498
O10 H10B . 0.8498
S1 C7 . 1.762(5)
S2 C20 . 1.750(4)
C1 C2 . 1.526(5)
C2 C3 . 1.523(6)
C2 H2A . 0.9800
C3 C4 . 1.519(6)
C3 H3A . 0.9700
C3 H3B . 0.9700
C4 C5 . 1.506(8)
C4 C6 . 1.512(8)
C4 H4 . 0.9800
C5 H5A . 0.9600
C5 H5B . 0.9600
C5 H5C . 0.9600
C6 H6A . 0.9600
C6 H6B . 0.9600
C6 H6C . 0.9600
C7 C8 . 1.375(6)
C7 C12 . 1.378(6)
C8 C9 . 1.379(7)
C8 H8 . 0.9300
C9 C10 . 1.378(7)
C9 H9 . 0.9300
C10 C11 . 1.399(7)
C10 C13 . 1.500(7)
C11 C12 . 1.372(7)
C11 H11 . 0.9300
C12 H12 . 0.9300
C13 H13A . 0.9600
C13 H13B . 0.9600
C13 H13C . 0.9600
C14 C15 . 1.542(5)
C15 C16 . 1.529(6)
C15 H15 . 0.9800
C16 C17 . 1.521(6)
C16 H16A . 0.9700
C16 H16B . 0.9700
C17 C18 . 1.513(8)
C17 C19 . 1.514(7)
C17 H17 . 0.9800
C18 H18A . 0.9600
C18 H18B . 0.9600
C18 H18C . 0.9600
C19 H19A . 0.9600
C19 H19B . 0.9600
C19 H19C . 0.9600
C20 C21 . 1.373(6)
C20 C25 . 1.374(6)
C21 C22 . 1.389(6)
C21 H21 . 0.9300
C22 C23 . 1.389(7)
C22 H22 . 0.9300
C23 C24 . 1.371(7)
C23 C26 . 1.516(6)
C24 C25 . 1.366(6)
C24 H24 . 0.9300
C25 H25 . 0.9300
C26 H26A . 0.9600
C26 H26B . 0.9600
C26 H26C . 0.9600

loop_
_geom_torsion_atom_site_label_1
_geom_torsion_atom_site_label_2
_geom_torsion_atom_site_label_3
_geom_torsion_atom_site_label_4
_geom_torsion_site_symmetry_1
_geom_torsion
O2 Ca1 O1 C1 1_455 155.9(4)
O9 Ca1 O1 C1 . 63.7(6)
O6 Ca1 O1 C1 1_655 -40.1(4)
O5 Ca1 O1 C1 . -124.2(4)
O10 Ca1 O1 C1 . 47.9(4)
O2 Ca1 O5 C14 1_455 -45.5(4)
O1 Ca1 O5 C14 . -128.1(3)
O9 Ca1 O5 C14 . 49.5(4)
O6 Ca1 O5 C14 1_655 149.9(4)
O10 Ca1 O5 C14 . 76.0(5)
C2 N1 S1 O4 . -51.5(4)
C2 N1 S1 O3 . 179.9(3)
C2 N1 S1 C7 . 64.9(4)
C15 N2 S2 O7 . 36.1(3)
C15 N2 S2 O8 . 165.3(3)
C15 N2 S2 C20 . -80.9(3)
Ca1 O2 C1 O1 1_655 107.7(5)
Ca1 O2 C1 C2 1_655 -71.6(6)
Ca1 O1 C1 O2 . -9.3(7)
Ca1 O1 C1 C2 . 170.0(3)
S1 N1 C2 C3 . 140.5(3)
S1 N1 C2 C1 . -97.9(4)
O2 C1 C2 N1 . -14.3(5)
O1 C1 C2 N1 . 166.3(3)
O2 C1 C2 C3 . 107.1(4)
O1 C1 C2 C3 . -72.3(5)
N1 C2 C3 C4 . -65.2(5)
C1 C2 C3 C4 . 170.6(4)
C2 C3 C4 C5 . -66.8(6)
C2 C3 C4 C6 . 168.2(5)
O4 S1 C7 C8 . -1.2(4)
O3 S1 C7 C8 . 129.5(4)
N1 S1 C7 C8 . -117.9(4)
O4 S1 C7 C12 . 177.0(3)
O3 S1 C7 C12 . -52.3(4)
N1 S1 C7 C12 . 60.3(4)
C12 C7 C8 C9 . -1.2(7)
S1 C7 C8 C9 . 177.0(4)
C7 C8 C9 C10 . 0.5(7)
C8 C9 C10 C11 . 0.2(7)
C8 C9 C10 C13 . -179.6(5)
C9 C10 C11 C12 . -0.2(7)
C13 C10 C11 C12 . 179.6(5)
C10 C11 C12 C7 . -0.5(7)
C8 C7 C12 C11 . 1.2(7)
S1 C7 C12 C11 . -177.0(4)
Ca1 O6 C14 O5 1_455 108.2(5)
Ca1 O6 C14 C15 1_455 -69.9(5)
Ca1 O5 C14 O6 . -7.3(6)
Ca1 O5 C14 C15 . 170.9(2)
S2 N2 C15 C16 . 156.8(3)
S2 N2 C15 C14 . -83.2(4)
O6 C14 C15 N2 . -18.4(5)
O5 C14 C15 N2 . 163.3(3)
O6 C14 C15 C16 . 101.7(4)
O5 C14 C15 C16 . -76.6(5)
N2 C15 C16 C17 . -60.0(5)
C14 C15 C16 C17 . 177.2(4)
C15 C16 C17 C18 . -61.5(6)
C15 C16 C17 C19 . 174.1(5)
O7 S2 C20 C21 . 3.6(4)
O8 S2 C20 C21 . -125.0(4)
N2 S2 C20 C21 . 123.4(4)
O7 S2 C20 C25 . -179.7(3)
O8 S2 C20 C25 . 51.7(4)
N2 S2 C20 C25 . -59.9(4)
C25 C20 C21 C22 . -1.9(7)
S2 C20 C21 C22 . 174.9(3)
C20 C21 C22 C23 . 0.3(7)
C21 C22 C23 C24 . 1.1(7)
C21 C22 C23 C26 . -178.4(5)
C22 C23 C24 C25 . -0.9(8)
C26 C23 C24 C25 . 178.6(5)
C23 C24 C25 C20 . -0.7(8)
C21 C20 C25 C24 . 2.1(7)
S2 C20 C25 C24 . -174.7(4)
